data_4501575
loop_
_publ_author_name
'Hulvey, Zeric'
'Furman, Joshua D.'
'Turner, Sara A.'
'Tang, Min'
'Cheetham, Anthony K.'

_publ_section_title
;
 Dimensionality Trends in Metal&#x2212;Organic Frameworks Containing
 Perfluorinated or Nonfluorinated Benzenedicarboxylates
;
_journal_issue 5
_journal_name_full 'Crystal Growth &amp; Design'
_journal_page_first 2041
_journal_paper_doi 10.1021/cg100121n
_journal_volume 10
_journal_year 2010
_chemical_formula_sum 'C20 H16 N2 O4 Zn'
_chemical_formula_weight 413.72
_chemical_name_common Zinc-bipyridylethane-isophthalate
_chemical_name_systematic
; 
 ? 
;
_space_group_IT_number 2
_symmetry_cell_setting triclinic
_symmetry_space_group_name_Hall '-P 1'
_symmetry_space_group_name_H-M 'P -1'
_atom_sites_solution_hydrogens geom
_atom_sites_solution_primary direct
_atom_sites_solution_secondary difmap
_audit_creation_method SHELXL-97
_cell_angle_alpha 66.500(3)
_cell_angle_beta 76.143(3)
_cell_angle_gamma 89.152(3)
_cell_formula_units_Z 2
_cell_length_a 8.5191(17)
_cell_length_b 9.6341(19)
_cell_length_c 11.562(2)
_cell_measurement_temperature 293(2)
_cell_volume 841.4(3)
_computing_cell_refinement 'Bruker XSCANS'
_computing_data_collection 'Bruker XSCANS'
_computing_data_reduction 'Bruker SHELXTL'
_computing_molecular_graphics 'Bruker SHELXTL'
_computing_publication_material 'Bruker SHELXTL'
_computing_structure_refinement 'SHELXL-97 (Sheldrick, 1997)'
_computing_structure_solution 'SHELXS-97 (Sheldrick, 1990)'
_diffrn_ambient_temperature 293(2)
_diffrn_measured_fraction_theta_full 0.992
_diffrn_measured_fraction_theta_max 0.992
_diffrn_measurement_device_type 'Area Detector CCD'
_diffrn_measurement_method 'Phi and Omega Scans'
_diffrn_radiation_monochromator graphite
_diffrn_radiation_source 'fine-focus sealed tube'
_diffrn_radiation_type MoK\a
_diffrn_radiation_wavelength 0.71073
_diffrn_reflns_av_R_equivalents 0.0712
_diffrn_reflns_av_sigmaI/netI 0.0764
_diffrn_reflns_limit_h_max 10
_diffrn_reflns_limit_h_min -10
_diffrn_reflns_limit_k_max 11
_diffrn_reflns_limit_k_min -11
_diffrn_reflns_limit_l_max 13
_diffrn_reflns_limit_l_min -13
_diffrn_reflns_number 6625
_diffrn_reflns_theta_full 25.35
_diffrn_reflns_theta_max 25.35
_diffrn_reflns_theta_min 1.99
_exptl_absorpt_coefficient_mu 1.490
_exptl_absorpt_correction_T_max 0.875
_exptl_absorpt_correction_T_min 0.615
_exptl_absorpt_correction_type multi-scan
_exptl_absorpt_process_details SADABS
_exptl_crystal_colour colorless
_exptl_crystal_density_diffrn 1.633
_exptl_crystal_density_method 'not measured'
_exptl_crystal_description block
_exptl_crystal_F_000 424
_exptl_crystal_size_max 0.23
_exptl_crystal_size_mid 0.18
_exptl_crystal_size_min 0.09
_refine_diff_density_max 1.289
_refine_diff_density_min -0.316
_refine_diff_density_rms 0.111
_refine_ls_extinction_method none
_refine_ls_goodness_of_fit_ref 1.021
_refine_ls_hydrogen_treatment constr
_refine_ls_matrix_type full
_refine_ls_number_parameters 244
_refine_ls_number_reflns 3061
_refine_ls_number_restraints 0
_refine_ls_restrained_S_all 1.021
_refine_ls_R_factor_all 0.0688
_refine_ls_R_factor_gt 0.0508
_refine_ls_shift/su_max 0.000
_refine_ls_shift/su_mean 0.000
_refine_ls_structure_factor_coef Fsqd
_refine_ls_weighting_details 'calc w=1/[\s^2^(Fo^2^)+(0.0561P)^2^+0.0000P] where P=(Fo^2^+2Fc^2^)/3'
_refine_ls_weighting_scheme calc
_refine_ls_wR_factor_gt 0.1112
_refine_ls_wR_factor_ref 0.1184
_reflns_number_gt 2332
_reflns_number_total 3061
_reflns_threshold_expression >2sigma(I)
_cod_data_source_file cg100121n_si_002.cif
_cod_data_source_block compound_8
_cod_depositor_comments
;
The following automatic conversions were performed:

'_symmetry_cell_setting' value 'Triclinic' changed to 'triclinic'
according to /home/saulius/struct/CIF-dictionaries/cif_core.dic
dictionary named 'cif_core.dic' version 2.4.2 from 2011-04-26.

Automatic conversion script
Id: cif_fix_values 1715 2011-07-08 13:25:40Z adriana 
;
_cod_original_sg_symbol_H-M P-1
_cod_database_code 4501575

loop_
_symmetry_equiv_pos_as_xyz
'x, y, z'
'-x, -y, -z'

loop_
_atom_site_label
_atom_site_type_symbol
_atom_site_fract_x
_atom_site_fract_y
_atom_site_fract_z
_atom_site_U_iso_or_equiv
_atom_site_adp_type
_atom_site_occupancy
_atom_site_symmetry_multiplicity
_atom_site_calc_flag
_atom_site_refinement_flags
C1 C 0.8255(5) 0.6645(4) 0.1412(4) 0.0304(9) Uani 1 1 d .
H1 H 0.7754 0.6789 0.0746 0.036 Uiso 1 1 calc R
C2 C 0.8609(5) 0.5199(4) 0.2146(4) 0.0282(9) Uani 1 1 d .
C3 C 0.9358(5) 0.5004(4) 0.3142(4) 0.0363(10) Uani 1 1 d .
H3 H 0.9578 0.4038 0.3661 0.044 Uiso 1 1 calc R
C4 C 0.9769(5) 0.6228(5) 0.3357(4) 0.0398(10) Uani 1 1 d .
H4 H 1.0286 0.6090 0.4013 0.048 Uiso 1 1 calc R
C5 C 0.9427(5) 0.7666(4) 0.2616(4) 0.0355(10) Uani 1 1 d .
H5 H 0.9733 0.8489 0.2766 0.043 Uiso 1 1 calc R
C6 C 0.8637(4) 0.7893(4) 0.1656(4) 0.0276(8) Uani 1 1 d .
C7 C 0.8072(5) 0.9419(4) 0.0963(4) 0.0302(9) Uani 1 1 d .
C8 C 0.8148(5) 0.3837(4) 0.1939(4) 0.0325(9) Uani 1 1 d .
C9 C 0.3629(5) 0.1728(5) 0.1523(4) 0.0377(10) Uani 1 1 d .
H9 H 0.3745 0.2363 0.0650 0.045 Uiso 1 1 calc R
C10 C 0.2076(5) 0.1206(5) 0.2301(4) 0.0397(10) Uani 1 1 d .
H10 H 0.1181 0.1485 0.1959 0.048 Uiso 1 1 calc R
C11 C 0.1880(5) 0.0254(4) 0.3608(4) 0.0362(10) Uani 1 1 d .
C12 C 0.3274(5) -0.0137(5) 0.4045(4) 0.0398(10) Uani 1 1 d .
H12 H 0.3194 -0.0795 0.4907 0.048 Uiso 1 1 calc R
C13 C 0.4774(5) 0.0454(4) 0.3197(4) 0.0379(10) Uani 1 1 d .
H13 H 0.5693 0.0197 0.3512 0.046 Uiso 1 1 calc R
C14 C 0.0210(5) -0.0341(5) 0.4505(4) 0.0462(11) Uani 1 1 d .
H14A H 0.0162 -0.1438 0.4953 0.055 Uiso 1 1 calc R
H14B H -0.0584 -0.0107 0.3992 0.055 Uiso 1 1 calc R
C15 C 0.6709(5) 0.4743(4) -0.1679(4) 0.0407(11) Uani 1 1 d .
H15 H 0.7020 0.5321 -0.1277 0.049 Uiso 1 1 calc R
C16 C 0.6281(6) 0.5487(4) -0.2831(4) 0.0425(11) Uani 1 1 d .
H16 H 0.6318 0.6542 -0.3190 0.051 Uiso 1 1 calc R
C17 C 0.5797(5) 0.4684(4) -0.3462(4) 0.0296(9) Uani 1 1 d .
C18 C 0.5799(5) 0.3118(4) -0.2863(4) 0.0369(10) Uani 1 1 d .
H18 H 0.5492 0.2516 -0.3245 0.044 Uiso 1 1 calc R
C19 C 0.6253(5) 0.2439(4) -0.1704(4) 0.0347(9) Uani 1 1 d .
H19 H 0.6244 0.1387 -0.1331 0.042 Uiso 1 1 calc R
C20 C 0.5292(5) 0.5503(4) -0.4715(4) 0.0376(10) Uani 1 1 d .
H20A H 0.6208 0.6181 -0.5361 0.045 Uiso 1 1 calc R
H20B H 0.4431 0.6126 -0.4559 0.045 Uiso 1 1 calc R
N1 N 0.6701(4) 0.3228(4) -0.1103(3) 0.0323(8) Uani 1 1 d .
N2 N 0.4972(4) 0.1386(3) 0.1935(3) 0.0299(7) Uani 1 1 d .
O1 O 0.7872(3) 0.4082(3) 0.0834(3) 0.0375(7) Uani 1 1 d .
O2 O 0.8022(4) 0.2561(3) 0.2819(3) 0.0539(9) Uani 1 1 d .
O3 O 0.7136(4) 0.9533(3) 0.0276(3) 0.0485(8) Uani 1 1 d .
O4 O 0.8538(3) 1.0506(3) 0.1193(3) 0.0371(7) Uani 1 1 d .
Zn1 Zn 0.72499(6) 0.22240(5) 0.06807(4) 0.03080(18) Uani 1 1 d .

loop_
_atom_site_aniso_label
_atom_site_aniso_U_11
_atom_site_aniso_U_22
_atom_site_aniso_U_33
_atom_site_aniso_U_23
_atom_site_aniso_U_13
_atom_site_aniso_U_12
C1 0.040(2) 0.029(2) 0.027(2) -0.0133(18) -0.0158(19) 0.0070(18)
C2 0.035(2) 0.027(2) 0.023(2) -0.0088(17) -0.0109(18) 0.0022(17)
C3 0.051(3) 0.027(2) 0.033(2) -0.0074(18) -0.022(2) 0.0085(19)
C4 0.054(3) 0.039(2) 0.031(2) -0.0112(19) -0.025(2) 0.005(2)
C5 0.049(3) 0.032(2) 0.033(2) -0.0174(19) -0.015(2) -0.0019(19)
C6 0.034(2) 0.0241(19) 0.026(2) -0.0111(17) -0.0081(18) 0.0027(16)
C7 0.036(2) 0.026(2) 0.029(2) -0.0106(18) -0.0104(19) 0.0070(17)
C8 0.039(2) 0.026(2) 0.037(2) -0.015(2) -0.015(2) 0.0047(18)
C9 0.049(3) 0.040(2) 0.025(2) -0.0126(19) -0.012(2) 0.004(2)
C10 0.040(3) 0.048(3) 0.034(2) -0.018(2) -0.012(2) 0.002(2)
C11 0.043(3) 0.034(2) 0.034(2) -0.020(2) -0.004(2) 0.0009(19)
C12 0.052(3) 0.037(2) 0.027(2) -0.0088(19) -0.010(2) 0.002(2)
C13 0.048(3) 0.036(2) 0.032(2) -0.0109(19) -0.019(2) 0.010(2)
C14 0.052(3) 0.046(3) 0.045(3) -0.028(2) -0.003(2) -0.001(2)
C15 0.069(3) 0.028(2) 0.033(2) -0.0140(19) -0.025(2) 0.008(2)
C16 0.071(3) 0.023(2) 0.036(2) -0.0085(19) -0.024(2) 0.006(2)
C17 0.033(2) 0.033(2) 0.024(2) -0.0104(18) -0.0106(18) 0.0055(17)
C18 0.056(3) 0.029(2) 0.035(2) -0.0161(19) -0.021(2) 0.0034(19)
C19 0.051(3) 0.026(2) 0.030(2) -0.0106(18) -0.017(2) 0.0024(19)
C20 0.048(3) 0.035(2) 0.026(2) -0.0054(19) -0.016(2) 0.007(2)
N1 0.041(2) 0.0283(17) 0.0280(18) -0.0119(15) -0.0098(16) 0.0043(15)
N2 0.0339(18) 0.0292(17) 0.0259(18) -0.0098(15) -0.0089(15) 0.0026(14)
O1 0.0539(18) 0.0299(15) 0.0320(16) -0.0125(13) -0.0169(14) 0.0015(13)
O2 0.093(3) 0.0270(16) 0.0457(19) -0.0104(15) -0.0329(19) 0.0009(16)
O3 0.070(2) 0.0292(16) 0.055(2) -0.0129(15) -0.0403(18) 0.0124(15)
O4 0.0453(17) 0.0239(14) 0.0470(18) -0.0167(13) -0.0171(14) 0.0059(12)
Zn1 0.0411(3) 0.0258(3) 0.0275(3) -0.0103(2) -0.0135(2) 0.0059(2)

loop_
_atom_type_symbol
_atom_type_description
_atom_type_scat_dispersion_real
_atom_type_scat_dispersion_imag
_atom_type_scat_source
C C 0.0033 0.0016 'International Tables Vol C Tables 4.2.6.8 and 6.1.1.4'
H H 0.0000 0.0000 'International Tables Vol C Tables 4.2.6.8 and 6.1.1.4'
N N 0.0061 0.0033 'International Tables Vol C Tables 4.2.6.8 and 6.1.1.4'
O O 0.0106 0.0060 'International Tables Vol C Tables 4.2.6.8 and 6.1.1.4'
Zn Zn 0.2839 1.4301 'International Tables Vol C Tables 4.2.6.8 and 6.1.1.4'

loop_
_geom_angle_atom_site_label_1
_geom_angle_atom_site_label_2
_geom_angle_atom_site_label_3
_geom_angle
_geom_angle_site_symmetry_1
_geom_angle_site_symmetry_3
C2 C1 C6 121.1(3) . .
C2 C1 H1 119.4 . .
C6 C1 H1 119.4 . .
C1 C2 C3 118.6(3) . .
C1 C2 C8 122.0(3) . .
C3 C2 C8 119.3(3) . .
C4 C3 C2 120.2(3) . .
C4 C3 H3 119.9 . .
C2 C3 H3 119.9 . .
C3 C4 C5 120.9(4) . .
C3 C4 H4 119.6 . .
C5 C4 H4 119.6 . .
C6 C5 C4 120.5(4) . .
C6 C5 H5 119.7 . .
C4 C5 H5 119.7 . .
C5 C6 C1 118.5(3) . .
C5 C6 C7 120.7(3) . .
C1 C6 C7 120.6(3) . .
O3 C7 O4 123.9(3) . .
O3 C7 C6 119.5(3) . .
O4 C7 C6 116.5(3) . .
O2 C8 O1 123.2(4) . .
O2 C8 C2 119.9(3) . .
O1 C8 C2 116.9(3) . .
N2 C9 C10 124.5(4) . .
N2 C9 H9 117.7 . .
C10 C9 H9 117.7 . .
C9 C10 C11 118.5(4) . .
C9 C10 H10 120.7 . .
C11 C10 H10 120.7 . .
C12 C11 C10 117.5(4) . .
C12 C11 C14 121.7(4) . .
C10 C11 C14 120.7(4) . .
C13 C12 C11 119.8(4) . .
C13 C12 H12 120.1 . .
C11 C12 H12 120.1 . .
N2 C13 C12 123.0(4) . .
N2 C13 H13 118.5 . .
C12 C13 H13 118.5 . .
C11 C14 C14 111.7(4) . 2_556
C11 C14 H14A 109.3 . .
C14 C14 H14A 109.3 2_556 .
C11 C14 H14B 109.3 . .
C14 C14 H14B 109.3 2_556 .
H14A C14 H14B 107.9 . .
N1 C15 C16 123.4(4) . .
N1 C15 H15 118.3 . .
C16 C15 H15 118.3 . .
C15 C16 C17 120.7(4) . .
C15 C16 H16 119.7 . .
C17 C16 H16 119.7 . .
C16 C17 C18 115.5(4) . .
C16 C17 C20 120.6(3) . .
C18 C17 C20 123.9(4) . .
C19 C18 C17 120.9(4) . .
C19 C18 H18 119.5 . .
C17 C18 H18 119.5 . .
N1 C19 C18 122.8(4) . .
N1 C19 H19 118.6 . .
C18 C19 H19 118.6 . .
C17 C20 C20 115.8(4) . 2_664
C17 C20 H20A 108.3 . .
C20 C20 H20A 108.3 2_664 .
C17 C20 H20B 108.3 . .
C20 C20 H20B 108.3 2_664 .
H20A C20 H20B 107.4 . .
C19 N1 C15 116.7(3) . .
C19 N1 Zn1 123.2(3) . .
C15 N1 Zn1 120.0(3) . .
C9 N2 C13 116.7(3) . .
C9 N2 Zn1 121.4(3) . .
C13 N2 Zn1 121.9(3) . .
C8 O1 Zn1 113.4(2) . .
C7 O4 Zn1 112.3(2) . 1_565
O4 Zn1 O1 118.79(11) 1_545 .
O4 Zn1 N1 125.46(12) 1_545 .
O1 Zn1 N1 98.13(12) . .
O4 Zn1 N2 103.56(12) 1_545 .
O1 Zn1 N2 107.11(12) . .
N1 Zn1 N2 101.70(12) . .

loop_
_geom_bond_atom_site_label_1
_geom_bond_atom_site_label_2
_geom_bond_distance
_geom_bond_site_symmetry_2
C1 C2 1.386(5) .
C1 C6 1.398(5) .
C1 H1 0.9300 .
C2 C3 1.394(5) .
C2 C8 1.498(5) .
C3 C4 1.365(5) .
C3 H3 0.9300 .
C4 C5 1.378(5) .
C4 H4 0.9300 .
C5 C6 1.375(5) .
C5 H5 0.9300 .
C6 C7 1.503(5) .
C7 O3 1.229(4) .
C7 O4 1.269(4) .
C8 O2 1.230(5) .
C8 O1 1.282(4) .
C9 N2 1.330(5) .
C9 C10 1.378(5) .
C9 H9 0.9300 .
C10 C11 1.390(6) .
C10 H10 0.9300 .
C11 C12 1.389(6) .
C11 C14 1.506(6) .
C12 C13 1.376(6) .
C12 H12 0.9300 .
C13 N2 1.344(5) .
C13 H13 0.9300 .
C14 C14 1.507(8) 2_556
C14 H14A 0.9700 .
C14 H14B 0.9700 .
C15 N1 1.341(5) .
C15 C16 1.373(5) .
C15 H15 0.9300 .
C16 C17 1.380(5) .
C16 H16 0.9300 .
C17 C18 1.387(5) .
C17 C20 1.510(5) .
C18 C19 1.383(5) .
C18 H18 0.9300 .
C19 N1 1.328(5) .
C19 H19 0.9300 .
C20 C20 1.518(8) 2_664
C20 H20A 0.9700 .
C20 H20B 0.9700 .
N1 Zn1 2.065(3) .
N2 Zn1 2.070(3) .
O1 Zn1 1.961(3) .
O4 Zn1 1.942(3) 1_565
Zn1 O4 1.942(3) 1_545

loop_
_geom_torsion_atom_site_label_1
_geom_torsion_atom_site_label_2
_geom_torsion_atom_site_label_3
_geom_torsion_atom_site_label_4
_geom_torsion
_geom_torsion_site_symmetry_4
C6 C1 C2 C3 0.1(6) .
C6 C1 C2 C8 177.4(3) .
C1 C2 C3 C4 -1.8(6) .
C8 C2 C3 C4 -179.2(4) .
C2 C3 C4 C5 1.2(6) .
C3 C4 C5 C6 1.2(6) .
C4 C5 C6 C1 -2.8(6) .
C4 C5 C6 C7 172.1(4) .
C2 C1 C6 C5 2.2(6) .
C2 C1 C6 C7 -172.7(4) .
C5 C6 C7 O3 -167.7(4) .
C1 C6 C7 O3 7.2(6) .
C5 C6 C7 O4 8.5(5) .
C1 C6 C7 O4 -176.6(3) .
C1 C2 C8 O2 -158.0(4) .
C3 C2 C8 O2 19.3(6) .
C1 C2 C8 O1 20.7(6) .
C3 C2 C8 O1 -162.0(4) .
N2 C9 C10 C11 -0.1(6) .
C9 C10 C11 C12 -1.2(6) .
C9 C10 C11 C14 179.6(3) .
C10 C11 C12 C13 1.9(6) .
C14 C11 C12 C13 -178.9(4) .
C11 C12 C13 N2 -1.4(6) .
C12 C11 C14 C14 69.9(6) 2_556
C10 C11 C14 C14 -110.9(6) 2_556
N1 C15 C16 C17 0.5(7) .
C15 C16 C17 C18 -0.8(6) .
C15 C16 C17 C20 178.7(4) .
C16 C17 C18 C19 0.4(6) .
C20 C17 C18 C19 -179.0(4) .
C17 C18 C19 N1 0.2(7) .
C16 C17 C20 C20 -177.2(4) 2_664
C18 C17 C20 C20 2.2(7) 2_664
C18 C19 N1 C15 -0.5(6) .
C18 C19 N1 Zn1 176.2(3) .
C16 C15 N1 C19 0.1(6) .
C16 C15 N1 Zn1 -176.7(3) .
C10 C9 N2 C13 0.7(6) .
C10 C9 N2 Zn1 179.7(3) .
C12 C13 N2 C9 0.1(6) .
C12 C13 N2 Zn1 -178.9(3) .
O2 C8 O1 Zn1 -0.5(5) .
C2 C8 O1 Zn1 -179.2(3) .
O3 C7 O4 Zn1 13.2(5) 1_565
C6 C7 O4 Zn1 -162.8(3) 1_565
C8 O1 Zn1 O4 -47.9(3) 1_545
C8 O1 Zn1 N1 173.8(3) .
C8 O1 Zn1 N2 68.8(3) .
C19 N1 Zn1 O4 43.0(4) 1_545
C15 N1 Zn1 O4 -140.4(3) 1_545
C19 N1 Zn1 O1 177.4(3) .
C15 N1 Zn1 O1 -6.0(3) .
C19 N1 Zn1 N2 -73.2(3) .
C15 N1 Zn1 N2 103.4(3) .
C9 N2 Zn1 O4 -139.5(3) 1_545
C13 N2 Zn1 O4 39.5(3) 1_545
C9 N2 Zn1 O1 94.2(3) .
C13 N2 Zn1 O1 -86.9(3) .
C9 N2 Zn1 N1 -8.2(3) .
C13 N2 Zn1 N1 170.7(3) .
